data_1503534
loop_
_publ_author_name
'Aydillo, Carlos'
'Avenoza, Alberto'
'Busto, Jes\'us H'
'Jim\'enez-Os\'es, Gonzalo'
'Peregrina, Jes\'us M'
'Zurbano, Mar\'ia M'

_publ_section_title
;
 A biomimetic approach to lanthionines.
;
_journal_issue 1
_journal_name_full 'Organic letters'
_journal_page_first 334
_journal_page_last 337
_journal_paper_doi 10.1021/ol203068s
_journal_volume 14
_journal_year 2012
_chemical_absolute_configuration ad
_chemical_formula_moiety 'C14 H25 N O6 S'
_chemical_formula_sum 'C14 H25 N O6 S'
_chemical_formula_weight 335.41
_chemical_name_systematic
;
 ?
;
_space_group_IT_number 19
_symmetry_cell_setting orthorhombic
_symmetry_space_group_name_Hall 'P 2ac 2ab'
_symmetry_space_group_name_H-M 'P 21 21 21'
_atom_sites_solution_hydrogens geom
_atom_sites_solution_primary direct
_atom_sites_solution_secondary difmap
_audit_creation_method SHELXL-97
_cell_angle_alpha 90.00
_cell_angle_beta 90.00
_cell_angle_gamma 90.00
_cell_formula_units_Z 4
_cell_length_a 9.6167(7)
_cell_length_b 11.4223(8)
_cell_length_c 15.7554(11)
_cell_measurement_temperature 173(2)
_cell_volume 1730.6(2)
_computing_cell_refinement 'Denzo and Scalepak (1997)'
_computing_data_collection 'Nonius Kappa CCD'
_computing_data_reduction 'Denzo and Scalepak (1997)'
_computing_molecular_graphics 'ORTEP III'
_computing_publication_material 'SHELXL-97 (Sheldrick, 1997)'
_computing_structure_refinement 'SHELXL-97 (Sheldrick, 1997)'
_computing_structure_solution 'SHELXS-97 (Sheldrick, 1990)'
_diffrn_ambient_temperature 173(2)
_diffrn_measured_fraction_theta_full 0.994
_diffrn_measured_fraction_theta_max 0.994
_diffrn_measurement_device_type 'Nonius Kappa CCD'
_diffrn_measurement_method CCD
_diffrn_radiation_monochromator graphite
_diffrn_radiation_source 'normal-focus sealed tube'
_diffrn_radiation_type MoK\a
_diffrn_radiation_wavelength 0.71073
_diffrn_reflns_av_R_equivalents 0.0621
_diffrn_reflns_av_sigmaI/netI 0.0588
_diffrn_reflns_limit_h_max 12
_diffrn_reflns_limit_h_min -11
_diffrn_reflns_limit_k_max 14
_diffrn_reflns_limit_k_min -14
_diffrn_reflns_limit_l_max 20
_diffrn_reflns_limit_l_min -20
_diffrn_reflns_number 11351
_diffrn_reflns_theta_full 27.41
_diffrn_reflns_theta_max 27.41
_diffrn_reflns_theta_min 2.20
_exptl_absorpt_coefficient_mu 0.213
_exptl_absorpt_correction_type none
_exptl_crystal_colour colourless
_exptl_crystal_density_diffrn 1.287
_exptl_crystal_density_method 'not measured'
_exptl_crystal_description prism
_exptl_crystal_F_000 720
_exptl_crystal_size_max 0.30
_exptl_crystal_size_mid 0.22
_exptl_crystal_size_min 0.17
_refine_diff_density_max 0.230
_refine_diff_density_min -0.172
_refine_diff_density_rms 0.042
_refine_ls_abs_structure_details 'Flack H D (1983), Acta Cryst. A39, 876-881'
_refine_ls_abs_structure_Flack 0.08(9)
_refine_ls_extinction_method none
_refine_ls_goodness_of_fit_ref 1.055
_refine_ls_hydrogen_treatment constr
_refine_ls_matrix_type full
_refine_ls_number_parameters 207
_refine_ls_number_reflns 3905
_refine_ls_number_restraints 0
_refine_ls_restrained_S_all 1.055
_refine_ls_R_factor_all 0.0659
_refine_ls_R_factor_gt 0.0459
_refine_ls_shift/su_max 0.000
_refine_ls_shift/su_mean 0.000
_refine_ls_structure_factor_coef Fsqd
_refine_ls_weighting_details 'calc w=1/[\s^2^(Fo^2^)+(0.0397P)^2^+0.2998P] where P=(Fo^2^+2Fc^2^)/3'
_refine_ls_weighting_scheme calc
_refine_ls_wR_factor_gt 0.0958
_refine_ls_wR_factor_ref 0.1045
_reflns_number_gt 3087
_reflns_number_total 3905
_reflns_threshold_expression >2sigma(I)
_cod_data_source_file ol203068s_si_004.cif
_cod_data_source_block import
_cod_depositor_comments
;
The following automatic conversions were performed:

'_symmetry_cell_setting' value 'Orthorhombic' changed to
'orthorhombic' according to
/home/saulius/struct/CIF-dictionaries/cif_core.dic dictionary named
'cif_core.dic' version 2.4.1 from 2010-06-29.

Automatic conversion script
Id: cif_fix_values 1715 2011-07-08 13:25:40Z adriana 
;
_cod_database_code 1503534

loop_
_symmetry_equiv_pos_as_xyz
'x, y, z'
'-x+1/2, -y, z+1/2'
'x+1/2, -y+1/2, -z'
'-x, y+1/2, -z+1/2'

loop_
_atom_site_label
_atom_site_type_symbol
_atom_site_fract_x
_atom_site_fract_y
_atom_site_fract_z
_atom_site_U_iso_or_equiv
_atom_site_adp_type
_atom_site_occupancy
_atom_site_symmetry_multiplicity
_atom_site_calc_flag
_atom_site_refinement_flags
S1 S 0.40820(7) 0.69374(5) 0.27965(4) 0.03854(16) Uani 1 1 d .
O2 O -0.09428(17) 0.69345(14) 0.15559(11) 0.0388(4) Uani 1 1 d .
H2 H -0.0947 0.6270 0.1753 0.058 Uiso 1 1 calc R
O3 O 0.17248(19) 0.85437(15) 0.05532(10) 0.0403(4) Uani 1 1 d .
O4 O 0.03312(18) 0.94054(14) 0.15763(10) 0.0379(4) Uani 1 1 d .
O5 O 0.08602(19) 0.95950(14) 0.29606(11) 0.0408(4) Uani 1 1 d .
N6 N 0.0931(2) 0.78079(15) 0.22956(11) 0.0306(4) Uani 1 1 d .
O7 O -0.11718(18) 0.76155(15) 0.34339(10) 0.0406(4) Uani 1 1 d .
O8 O 0.0293(2) 0.7185(2) 0.44934(11) 0.0558(6) Uani 1 1 d .
C9 C 0.0431(3) 0.7328(2) 0.14823(14) 0.0335(5) Uani 1 1 d .
C10 C 0.1161(2) 0.7124(2) 0.30670(13) 0.0324(5) Uani 1 1 d .
H10 H 0.1113 0.6296 0.2907 0.039 Uiso 1 1 calc R
C11 C 0.4502(3) 0.5414(2) 0.30967(18) 0.0413(6) Uani 1 1 d .
C12 C -0.2270(3) 0.7822(2) 0.40516(16) 0.0440(6) Uani 1 1 d .
H12A H -0.2310 0.7177 0.4442 0.066 Uiso 1 1 calc R
H12B H -0.3145 0.7893 0.3763 0.066 Uiso 1 1 calc R
H12C H -0.2080 0.8531 0.4357 0.066 Uiso 1 1 calc R
C13 C 0.1376(3) 0.6376(2) 0.11409(16) 0.0392(6) Uani 1 1 d .
H13A H 0.1269 0.5681 0.1477 0.059 Uiso 1 1 calc R
H13B H 0.2325 0.6636 0.1167 0.059 Uiso 1 1 calc R
H13C H 0.1133 0.6210 0.0562 0.059 Uiso 1 1 calc R
C14 C 0.1909(4) 0.9471(3) -0.00415(19) 0.0564(8) Uani 1 1 d .
H14A H 0.1356 0.9321 -0.0537 0.085 Uiso 1 1 calc R
H14B H 0.2872 0.9519 -0.0200 0.085 Uiso 1 1 calc R
H14C H 0.1625 1.0197 0.0212 0.085 Uiso 1 1 calc R
C15 C 0.0728(2) 0.8982(2) 0.23382(15) 0.0338(6) Uani 1 1 d .
C16 C 0.2609(3) 0.7334(2) 0.34462(15) 0.0372(6) Uani 1 1 d .
H16A H 0.2671 0.6901 0.3974 0.045 Uiso 1 1 calc R
H16B H 0.2687 0.8159 0.3585 0.045 Uiso 1 1 calc R
C17 C 0.3393(3) 0.4569(2) 0.2779(2) 0.0618(9) Uani 1 1 d .
H17A H 0.3279 0.4664 0.2178 0.093 Uiso 1 1 calc R
H17B H 0.2528 0.4731 0.3060 0.093 Uiso 1 1 calc R
H17C H 0.3674 0.3780 0.2900 0.093 Uiso 1 1 calc R
C18 C 0.0425(3) 0.8467(2) 0.09401(15) 0.0360(6) Uani 1 1 d .
C19 C -0.0795(3) 0.8590(2) 0.03479(17) 0.0498(7) Uani 1 1 d .
H19A H -0.0807 0.9366 0.0114 0.075 Uiso 1 1 calc R
H19B H -0.1642 0.8453 0.0655 0.075 Uiso 1 1 calc R
H19C H -0.0714 0.8029 -0.0103 0.075 Uiso 1 1 calc R
C20 C 0.0065(3) 0.7323(2) 0.37546(16) 0.0371(6) Uani 1 1 d .
C21 C 0.5891(3) 0.5194(3) 0.2676(2) 0.0679(9) Uani 1 1 d .
H21A H 0.6209 0.4421 0.2816 0.102 Uiso 1 1 calc R
H21B H 0.6555 0.5760 0.2874 0.102 Uiso 1 1 calc R
H21C H 0.5792 0.5262 0.2072 0.102 Uiso 1 1 calc R
C22 C 0.4666(4) 0.5294(3) 0.4054(2) 0.0683(10) Uani 1 1 d .
H22A H 0.5095 0.4556 0.4183 0.102 Uiso 1 1 calc R
H22B H 0.3769 0.5331 0.4319 0.102 Uiso 1 1 calc R
H22C H 0.5239 0.5918 0.4264 0.102 Uiso 1 1 calc R

loop_
_atom_site_aniso_label
_atom_site_aniso_U_11
_atom_site_aniso_U_22
_atom_site_aniso_U_33
_atom_site_aniso_U_23
_atom_site_aniso_U_13
_atom_site_aniso_U_12
S1 0.0335(3) 0.0371(3) 0.0451(3) 0.0041(3) 0.0031(3) 0.0014(3)
O2 0.0319(9) 0.0348(8) 0.0498(10) 0.0009(8) -0.0023(8) -0.0029(8)
O3 0.0411(11) 0.0428(10) 0.0371(9) 0.0050(8) 0.0061(8) -0.0005(8)
O4 0.0426(10) 0.0319(8) 0.0391(9) 0.0017(8) 0.0003(8) 0.0037(8)
O5 0.0435(11) 0.0348(8) 0.0441(10) -0.0060(8) 0.0014(9) 0.0010(8)
N6 0.0309(10) 0.0291(9) 0.0318(9) -0.0004(8) -0.0010(9) 0.0020(9)
O7 0.0334(10) 0.0506(10) 0.0378(9) 0.0019(8) 0.0044(8) 0.0036(8)
O8 0.0463(12) 0.0843(15) 0.0368(9) 0.0035(11) -0.0003(9) 0.0099(11)
C9 0.0302(12) 0.0350(12) 0.0355(12) -0.0020(11) -0.0022(11) -0.0026(10)
C10 0.0341(14) 0.0322(12) 0.0309(11) -0.0019(10) -0.0025(10) 0.0021(11)
C11 0.0347(14) 0.0365(13) 0.0526(15) 0.0009(12) -0.0001(12) 0.0061(11)
C12 0.0362(15) 0.0527(16) 0.0431(14) 0.0021(14) 0.0088(11) 0.0010(13)
C13 0.0421(15) 0.0387(13) 0.0367(13) -0.0038(12) 0.0005(11) 0.0017(12)
C14 0.062(2) 0.0528(17) 0.0545(17) 0.0117(16) 0.0096(15) -0.0077(16)
C15 0.0283(14) 0.0326(11) 0.0404(13) 0.0004(11) 0.0050(11) -0.0002(10)
C16 0.0371(14) 0.0392(13) 0.0354(13) -0.0046(12) -0.0030(11) 0.0046(11)
C17 0.0496(18) 0.0402(15) 0.096(2) -0.0044(18) -0.0139(18) 0.0021(13)
C18 0.0385(14) 0.0330(12) 0.0367(12) 0.0005(11) -0.0008(11) 0.0006(11)
C19 0.0499(18) 0.0474(15) 0.0522(15) 0.0112(13) -0.0129(14) -0.0010(14)
C20 0.0403(15) 0.0354(13) 0.0355(12) 0.0010(12) -0.0014(11) 0.0010(11)
C21 0.057(2) 0.0552(17) 0.091(2) 0.0013(17) 0.019(2) 0.0150(17)
C22 0.087(3) 0.0487(17) 0.069(2) 0.0141(16) -0.015(2) 0.0118(17)

loop_
_atom_type_symbol
_atom_type_description
_atom_type_scat_dispersion_real
_atom_type_scat_dispersion_imag
_atom_type_scat_source
C C 0.0033 0.0016 'International Tables Vol C Tables 4.2.6.8 and 6.1.1.4'
H H 0.0000 0.0000 'International Tables Vol C Tables 4.2.6.8 and 6.1.1.4'
N N 0.0061 0.0033 'International Tables Vol C Tables 4.2.6.8 and 6.1.1.4'
O O 0.0106 0.0060 'International Tables Vol C Tables 4.2.6.8 and 6.1.1.4'
S S 0.1246 0.1234 'International Tables Vol C Tables 4.2.6.8 and 6.1.1.4'

loop_
_geom_angle_atom_site_label_1
_geom_angle_atom_site_label_2
_geom_angle_atom_site_label_3
_geom_angle
C16 S1 C11 105.23(12)
C18 O3 C14 116.5(2)
C15 O4 C18 109.14(17)
C15 N6 C10 120.61(18)
C15 N6 C9 111.30(18)
C10 N6 C9 124.95(17)
C20 O7 C12 115.72(18)
O2 C9 N6 110.82(19)
O2 C9 C13 111.43(19)
N6 C9 C13 112.3(2)
O2 C9 C18 108.09(19)
N6 C9 C18 99.63(17)
C13 C9 C18 114.0(2)
N6 C10 C20 113.92(18)
N6 C10 C16 112.15(19)
C20 C10 C16 109.07(18)
C21 C11 C22 109.1(3)
C21 C11 C17 111.7(2)
C22 C11 C17 109.9(3)
C21 C11 S1 103.74(19)
C22 C11 S1 111.18(19)
C17 C11 S1 111.06(19)
O5 C15 O4 122.9(2)
O5 C15 N6 126.6(2)
O4 C15 N6 110.5(2)
C10 C16 S1 116.89(16)
O3 C18 O4 107.89(19)
O3 C18 C19 115.0(2)
O4 C18 C19 107.8(2)
O3 C18 C9 106.9(2)
O4 C18 C9 103.62(18)
C19 C18 C9 114.9(2)
O8 C20 O7 124.4(2)
O8 C20 C10 123.0(2)
O7 C20 C10 112.55(19)

loop_
_geom_bond_atom_site_label_1
_geom_bond_atom_site_label_2
_geom_bond_distance
S1 C16 1.805(2)
S1 C11 1.848(3)
O2 C9 1.400(3)
O3 C18 1.393(3)
O3 C14 1.425(3)
O4 C15 1.349(3)
O4 C18 1.471(3)
O5 C15 1.212(3)
N6 C15 1.357(3)
N6 C10 1.462(3)
N6 C9 1.475(3)
O7 C20 1.334(3)
O7 C12 1.456(3)
O8 C20 1.195(3)
C9 C13 1.516(3)
C9 C18 1.556(3)
C10 C20 1.528(3)
C10 C16 1.534(3)
C11 C21 1.512(4)
C11 C22 1.523(4)
C11 C17 1.523(4)
C18 C19 1.506(3)
